data_7114656
loop_
_publ_author_name
'Jonathan J. Loughrey'
'Tim P. Comyn'
'David C. Apperley'
'Marc A. Little'
'Malcolm A. Halcrow'

_publ_section_title
;
 Complex thermal expansion properties in a molecular honeycomb lattice
;
_journal_name_full Chem.Commun.
_journal_page_first 7601
_journal_paper_doi 10.1039/C4CC02198C
_journal_volume 50
_journal_year 2014
_chemical_formula_moiety 'C21 H18 Fe N12, 2[B F4], 3[H2 O]'
_chemical_formula_sum 'C21 H24 B2 F8 Fe N12 O3'
_chemical_formula_weight 721.99
_chemical_name_systematic
; 
Tris[pyrazol-3-ylpyrazine]iron(II) ditetrafluoroborate trihydrate 
;
_space_group_IT_number 159
_symmetry_cell_setting trigonal
_symmetry_space_group_name_Hall 'P 3 -2c'
_symmetry_space_group_name_H-M 'P 3 1 c'
_atom_sites_solution_hydrogens geom
_atom_sites_solution_primary direct
_atom_sites_solution_secondary difmap
_audit_creation_method SHELXL-97
_cell_angle_alpha 90.00
_cell_angle_beta 90.00
_cell_angle_gamma 120.00
_cell_formula_units_Z 2
_cell_length_a 12.6778(7)
_cell_length_b 12.6778(7)
_cell_length_c 10.9308(8)
_cell_measurement_reflns_used 21264
_cell_measurement_temperature 300(2)
_cell_measurement_theta_max 28.87
_cell_measurement_theta_min 1.85
_cell_volume 1521.49(16)
_computing_cell_refinement 'APEX 2 software, Bruker Nonius 2004'
_computing_data_collection 'APEX 2 software, Bruker Nonius 2004'
_computing_data_reduction 'SAINT, Bruker Nonius 2004'
_computing_molecular_graphics 'XSEED (Barbour, 2001)'
_computing_publication_material 'local program'
_computing_structure_refinement 'SHELXL-97 (Sheldrick, 1997)'
_computing_structure_solution 'SHELXS-97 (Sheldrick, 1990)'
_diffrn_ambient_temperature 300(2)
_diffrn_detector_area_resol_mean '120 microns'
_diffrn_measured_fraction_theta_full 0.919
_diffrn_measured_fraction_theta_max 0.919
_diffrn_measurement_device_type 'Bruker X8 Apex diffractometer'
_diffrn_measurement_method 'Rotation images'
_diffrn_radiation_monochromator graphite
_diffrn_radiation_source 'rotating anode'
_diffrn_radiation_type MoK\a
_diffrn_radiation_wavelength 0.71073
_diffrn_reflns_av_R_equivalents 0.0410
_diffrn_reflns_av_sigmaI/netI 0.0225
_diffrn_reflns_limit_h_max 15
_diffrn_reflns_limit_h_min -16
_diffrn_reflns_limit_k_max 15
_diffrn_reflns_limit_k_min -13
_diffrn_reflns_limit_l_max 9
_diffrn_reflns_limit_l_min -14
_diffrn_reflns_number 21264
_diffrn_reflns_theta_full 28.87
_diffrn_reflns_theta_max 28.87
_diffrn_reflns_theta_min 1.85
_diffrn_standards_decay_% 0
_diffrn_standards_interval_count 0
_diffrn_standards_interval_time 0
_diffrn_standards_number 0
_exptl_absorpt_coefficient_mu 0.592
_exptl_absorpt_correction_T_max 0.863
_exptl_absorpt_correction_T_min 0.726
_exptl_absorpt_correction_type multi-scan
_exptl_absorpt_process_details
;
Sheldrick, G. M. (2002). SADABS v. 2.03. University of 
G/ottingen, Germany.
;
_exptl_crystal_colour Brown
_exptl_crystal_density_diffrn 1.576
_exptl_crystal_density_method 'not measured'
_exptl_crystal_description fragment
_exptl_crystal_F_000 732
_exptl_crystal_size_max 0.21
_exptl_crystal_size_mid 0.15
_exptl_crystal_size_min 0.11
_refine_diff_density_max 0.596
_refine_diff_density_min -0.411
_refine_diff_density_rms 0.169
_refine_ls_abs_structure_details 'Flack H D (1983), Acta Cryst. A39, 876-881'
_refine_ls_abs_structure_Flack 0.04(2)
_refine_ls_extinction_method none
_refine_ls_goodness_of_fit_ref 1.158
_refine_ls_hydrogen_treatment constr
_refine_ls_matrix_type full
_refine_ls_number_parameters 139
_refine_ls_number_reflns 2090
_refine_ls_number_restraints 11
_refine_ls_restrained_S_all 1.162
_refine_ls_R_factor_all 0.0447
_refine_ls_R_factor_gt 0.0428
_refine_ls_shift/su_max 0.000
_refine_ls_shift/su_mean 0.000
_refine_ls_structure_factor_coef Fsqd
_refine_ls_weighting_details 'calc w=1/[\s^2^(Fo^2^)+(0.0876P)^2^+0.1630P] where P=(Fo^2^+2Fc^2^)/3'
_refine_ls_weighting_scheme calc
_refine_ls_wR_factor_gt 0.1191
_refine_ls_wR_factor_ref 0.1219
_reflns_number_gt 2022
_reflns_number_total 2090
_reflns_threshold_expression >2sigma(I)
_cod_data_source_file c4cc02198c2.cif
_cod_data_source_block rs1300ka
_cod_original_sg_symbol_H-M 'P 31c'
_cod_database_code 7114656

loop_
_symmetry_equiv_pos_as_xyz
'x, y, z'
'-y, x-y, z'
'-x+y, -x, z'
'y, x, z+1/2'
'x-y, -y, z+1/2'
'-x, -x+y, z+1/2'

loop_
_atom_site_label
_atom_site_type_symbol
_atom_site_fract_x
_atom_site_fract_y
_atom_site_fract_z
_atom_site_U_iso_or_equiv
_atom_site_adp_type
_atom_site_occupancy
_atom_site_symmetry_multiplicity
_atom_site_calc_flag
_atom_site_refinement_flags
_atom_site_disorder_assembly
_atom_site_disorder_group
Fe1 Fe 0.3333 0.6667 0.44181(5) 0.02993(18) Uani 1 3 d S . .
N2 N 0.4460(2) 0.6323(2) 0.5379(2) 0.0357(5) Uani 1 1 d . . .
C3 C 0.5163(3) 0.6947(3) 0.6335(3) 0.0482(7) Uani 1 1 d . . .
H3 H 0.5132 0.7617 0.6636 0.058 Uiso 1 1 calc R . .
C4 C 0.5934(4) 0.6604(3) 0.6877(4) 0.0597(10) Uani 1 1 d . . .
H4 H 0.6416 0.7060 0.7531 0.072 Uiso 1 1 calc R . .
N5 N 0.6012(3) 0.5647(3) 0.6499(3) 0.0565(7) Uani 1 1 d . . .
C6 C 0.5325(3) 0.5032(3) 0.5558(3) 0.0509(7) Uani 1 1 d . . .
H6 H 0.5365 0.4363 0.5269 0.061 Uiso 1 1 calc R . .
C7 C 0.4540(3) 0.5350(3) 0.4983(3) 0.0382(6) Uani 1 1 d . . .
C8 C 0.3765(3) 0.4715(3) 0.3957(3) 0.0398(6) Uani 1 1 d . . .
N9 N 0.3167(2) 0.5256(2) 0.3503(2) 0.0348(5) Uani 1 1 d . . .
N10 N 0.2455(2) 0.4520(2) 0.2609(2) 0.0436(5) Uani 1 1 d . . .
H10 H 0.1979 0.4661 0.2164 0.052 Uiso 1 1 calc R . .
C11 C 0.2581(4) 0.3541(3) 0.2501(4) 0.0620(10) Uani 1 1 d . . .
H11 H 0.2172 0.2909 0.1944 0.074 Uiso 1 1 calc R . .
C12 C 0.3414(4) 0.3622(3) 0.3345(4) 0.0578(10) Uani 1 1 d . . .
H12 H 0.3686 0.3074 0.3481 0.069 Uiso 1 1 calc R . .
B13 B 0.6667 0.3333 0.4347(12) 0.0577(15) Uani 1 3 d S . .
F14 F 0.6667 0.3333 0.5589(5) 0.0774(13) Uani 1 3 d S . .
F15 F 0.5481(3) 0.2828(4) 0.3972(4) 0.1082(12) Uani 1 1 d . . .
B16 B 0.8619(18) 0.8356(17) 0.9874(18) 0.035(5) Uiso 0.10 1 d PD A 1
F17 F 0.7752(18) 0.7371(17) 0.9269(18) 0.061(5) Uiso 0.10 1 d PD A 1
F18 F 0.913(2) 0.793(3) 1.069(3) 0.096(8) Uiso 0.10 1 d PD A 1
F19 F 0.819(2) 0.900(2) 1.046(3) 0.096(9) Uiso 0.10 1 d PD A 1
F20 F 0.954(3) 0.912(2) 0.915(2) 0.107(10) Uiso 0.10 1 d PD . 1

loop_
_atom_site_aniso_label
_atom_site_aniso_U_11
_atom_site_aniso_U_22
_atom_site_aniso_U_33
_atom_site_aniso_U_23
_atom_site_aniso_U_13
_atom_site_aniso_U_12
Fe1 0.0284(2) 0.0284(2) 0.0330(3) 0.000 0.000 0.01419(10)
N2 0.0339(11) 0.0404(12) 0.0332(12) -0.0040(10) -0.0055(9) 0.0190(10)
C3 0.0491(16) 0.0546(16) 0.0455(17) -0.0142(14) -0.0174(13) 0.0293(14)
C4 0.061(2) 0.066(2) 0.058(2) -0.0180(16) -0.0287(18) 0.0359(18)
N5 0.0569(16) 0.0703(19) 0.0538(16) -0.0079(14) -0.0232(13) 0.0403(15)
C6 0.0551(17) 0.0588(18) 0.0534(19) -0.0097(14) -0.0179(14) 0.0395(16)
C7 0.0382(12) 0.0425(13) 0.0391(14) -0.0029(11) -0.0079(10) 0.0241(11)
C8 0.0398(14) 0.0407(13) 0.0459(15) -0.0060(12) -0.0100(11) 0.0253(12)
N9 0.0343(10) 0.0333(11) 0.0383(12) -0.0034(9) -0.0080(9) 0.0181(9)
N10 0.0443(12) 0.0444(12) 0.0440(13) -0.0108(10) -0.0171(11) 0.0237(11)
C11 0.074(2) 0.0481(16) 0.070(3) -0.0265(16) -0.036(2) 0.0348(16)
C12 0.070(2) 0.0466(16) 0.071(3) -0.0200(17) -0.0292(18) 0.0394(16)
B13 0.0544(19) 0.0544(19) 0.064(4) 0.000 0.000 0.0272(9)
F14 0.085(2) 0.085(2) 0.061(3) 0.000 0.000 0.0427(10)
F15 0.0814(19) 0.119(3) 0.125(3) -0.044(2) -0.0473(18) 0.0506(19)

loop_
_atom_type_symbol
_atom_type_description
_atom_type_scat_dispersion_real
_atom_type_scat_dispersion_imag
_atom_type_scat_source
C C 0.0033 0.0016 'International Tables Vol C Tables 4.2.6.8 and 6.1.1.4'
H H 0.0000 0.0000 'International Tables Vol C Tables 4.2.6.8 and 6.1.1.4'
N N 0.0061 0.0033 'International Tables Vol C Tables 4.2.6.8 and 6.1.1.4'
Fe Fe 0.3463 0.8444 'International Tables Vol C Tables 4.2.6.8 and 6.1.1.4'
B B 0.0013 0.0007 'International Tables Vol C Tables 4.2.6.8 and 6.1.1.4'
F F 0.0171 0.0103 'International Tables Vol C Tables 4.2.6.8 and 6.1.1.4'
O O 0.0106 0.0060 'International Tables Vol C Tables 4.2.6.8 and 6.1.1.4'

loop_
_geom_angle_atom_site_label_1
_geom_angle_atom_site_label_2
_geom_angle_atom_site_label_3
_geom_angle
_geom_angle_site_symmetry_1
_geom_angle_site_symmetry_3
N9 Fe1 N9 96.43(10) 2_665 .
N9 Fe1 N2 174.12(12) . 2_665
N9 Fe1 N2 88.83(11) 2_665 .
N9 Fe1 N2 80.31(10) . .
N2 Fe1 N2 94.67(9) 2_665 .
C3 N2 C7 116.9(2) . .
C3 N2 Fe1 128.3(2) . .
C7 N2 Fe1 114.76(18) . .
N2 C3 C4 120.8(3) . .
N5 C4 C3 122.6(3) . .
C6 N5 C4 116.9(3) . .
N5 C6 C7 122.4(3) . .
N2 C7 C6 120.4(3) . .
N2 C7 C8 114.5(2) . .
C6 C7 C8 125.1(3) . .
N9 C8 C12 110.3(3) . .
N9 C8 C7 113.8(2) . .
C12 C8 C7 135.8(3) . .
N10 N9 C8 105.6(2) . .
N10 N9 Fe1 137.06(19) . .
C8 N9 Fe1 116.36(19) . .
C11 N10 N9 111.1(3) . .
N10 C11 C12 108.5(3) . .
C11 C12 C8 104.5(3) . .
F14 B13 F15 107.4(6) . .
F15 B13 F15 111.4(5) 2_655 .
F19 B16 F20 108.2(16) . .
F19 B16 F17 113.7(16) . .
F20 B16 F17 113.0(16) . .
F19 B16 F18 110.2(16) . .
F20 B16 F18 104.9(15) . .
F17 B16 F18 106.4(15) . .

loop_
_geom_bond_atom_site_label_1
_geom_bond_atom_site_label_2
_geom_bond_distance
Fe1 N9 1.967(3)
Fe1 N2 1.988(2)
N2 C3 1.344(4)
N2 C7 1.359(4)
C3 C4 1.386(5)
C4 N5 1.331(5)
N5 C6 1.321(4)
C6 C7 1.395(4)
C7 C8 1.442(4)
C8 N9 1.346(4)
C8 C12 1.396(4)
N9 N10 1.341(3)
N10 C11 1.334(4)
C11 C12 1.367(5)
B13 F14 1.357(14)
B13 F15 1.369(5)
B16 F19 1.34(2)
B16 F20 1.34(2)
B16 F17 1.35(2)
B16 F18 1.37(2)

loop_
_geom_hbond_atom_site_label_D
_geom_hbond_atom_site_label_H
_geom_hbond_atom_site_label_A
_geom_hbond_distance_DH
_geom_hbond_distance_HA
_geom_hbond_distance_DA
_geom_hbond_angle_DHA
_geom_hbond_site_symmetry_A
N10 H10 N5 0.86 2.02 2.824(4) 155.8 5_564
C4 H4 F17 0.93 2.44 3.29(2) 152.3 .
